data_2311844
loop_
_publ_author_name
'Mierina, Inese'
'Mishnev, Anatoly'
'Jure, Mara'

_publ_section_title
;
 Zwitterionic and free forms of arylmethyl Meldrum's acids.
;
_journal_coeditor_code DT3032
_journal_issue 'Pt 9'
_journal_name_full 'Acta crystallographica. Section C, Structural chemistry'
_journal_page_first 752
_journal_page_last 758
_journal_paper_doi 10.1107/S2053229615014308
_journal_volume 71
_journal_year 2015
_chemical_formula_iupac 'C16 H20 O7'
_chemical_formula_moiety 'C16 H20 O7'
_chemical_formula_sum 'C16 H20 O7'
_chemical_formula_weight 324.32
_chemical_name_systematic
;
2,2-Dimethyl-5-(2,4,6-trimethoxybenzyl)-1,3-dioxane-4,6-dione
;
_space_group_IT_number 61
_space_group_name_Hall '-P 2ac 2ab'
_space_group_name_H-M_alt 'P b c a'
_symmetry_cell_setting orthorhombic
_symmetry_space_group_name_Hall '-P 2ac 2ab'
_symmetry_space_group_name_H-M 'P b c a'
_atom_sites_solution_hydrogens geom
_atom_sites_solution_primary direct
_atom_sites_solution_secondary difmap
_audit_creation_method SHELXL-97
_cell_angle_alpha 90.00
_cell_angle_beta 90.00
_cell_angle_gamma 90.00
_cell_formula_units_Z 8
_cell_length_a 9.8128(2)
_cell_length_b 10.0235(2)
_cell_length_c 30.4669(6)
_cell_measurement_reflns_used 15283
_cell_measurement_temperature 190(2)
_cell_measurement_theta_max 27.485
_cell_measurement_theta_min 0.998
_cell_volume 2996.68(10)
_computing_cell_refinement
;
SCALEPACK (Otwinowski & Minor, 1997)
;
_computing_data_collection
;
COLLECT (Bruker, 2004)
;
_computing_data_reduction
;
DENZO (Otwinowski & Minor, 1997)
;
_computing_molecular_graphics
;
ORTEP-3 for Windows (Farrugia, 2012)
;
_computing_publication_material
;
SHELXL97 (Sheldrick, 2008)
;
_computing_structure_refinement
;
SHELXL97 (Sheldrick, 2008)
;
_computing_structure_solution
;
SHELXS97 (Sheldrick, 2008)
;
_diffrn_ambient_temperature 190(2)
_diffrn_measured_fraction_theta_full 0.990
_diffrn_measured_fraction_theta_max 0.990
_diffrn_measurement_device_type 'Nonius KappaCCD'
_diffrn_measurement_method CCD
_diffrn_radiation_monochromator graphite
_diffrn_radiation_source 'fine-focus sealed tube'
_diffrn_radiation_type MoK\a
_diffrn_radiation_wavelength 0.71073
_diffrn_reflns_av_R_equivalents 0.0401
_diffrn_reflns_av_sigmaI/netI 0.0548
_diffrn_reflns_limit_h_max 12
_diffrn_reflns_limit_h_min -12
_diffrn_reflns_limit_k_max 12
_diffrn_reflns_limit_k_min -12
_diffrn_reflns_limit_l_max 39
_diffrn_reflns_limit_l_min -39
_diffrn_reflns_number 6059
_diffrn_reflns_theta_full 27.41
_diffrn_reflns_theta_max 27.41
_diffrn_reflns_theta_min 2.47
_exptl_absorpt_coefficient_mu 0.113
_exptl_absorpt_correction_type none
_exptl_crystal_colour colourless
_exptl_crystal_density_diffrn 1.438
_exptl_crystal_density_method 'not measured'
_exptl_crystal_description plate
_exptl_crystal_F_000 1376
_exptl_crystal_size_max 0.26
_exptl_crystal_size_mid 0.24
_exptl_crystal_size_min 0.10
_refine_diff_density_max 0.269
_refine_diff_density_min -0.239
_refine_ls_extinction_method none
_refine_ls_goodness_of_fit_ref 0.997
_refine_ls_hydrogen_treatment constr
_refine_ls_matrix_type full
_refine_ls_number_parameters 213
_refine_ls_number_reflns 3374
_refine_ls_number_restraints 0
_refine_ls_restrained_S_all 0.997
_refine_ls_R_factor_all 0.0689
_refine_ls_R_factor_gt 0.0421
_refine_ls_shift/su_max 0.009
_refine_ls_shift/su_mean 0.002
_refine_ls_structure_factor_coef Fsqd
_refine_ls_weighting_details 'calc w=1/[\s^2^(Fo^2^)+(0.0465P)^2^+0.7724P] where P=(Fo^2^+2Fc^2^)/3'
_refine_ls_weighting_scheme calc
_refine_ls_wR_factor_gt 0.0942
_refine_ls_wR_factor_ref 0.1052
_reflns_number_gt 2421
_reflns_number_total 3374
_reflns_threshold_expression >2sigma(I)
_cod_data_source_file dt3032sup1.cif
_cod_data_source_block II
_cod_database_code 2311844

loop_
_symmetry_equiv_pos_as_xyz
'x, y, z'
'-x+1/2, -y, z+1/2'
'x+1/2, -y+1/2, -z'
'-x, y+1/2, -z+1/2'
'-x, -y, -z'
'x-1/2, y, -z-1/2'
'-x-1/2, y-1/2, z'
'x, -y-1/2, z-1/2'

loop_
_atom_site_type_symbol
_atom_site_label
_atom_site_fract_x
_atom_site_fract_y
_atom_site_fract_z
_atom_site_U_iso_or_equiv
_atom_site_adp_type
_atom_site_calc_flag
_atom_site_refinement_flags
_atom_site_occupancy
_atom_site_symmetry_multiplicity
O O3 0.70620(11) -0.09851(11) 0.07913(4) 0.0200(3) Uani d . 1 1
O O1 0.63264(10) 0.08643(11) 0.03698(3) 0.0208(3) Uani d . 1 1
O O15 0.36539(11) 0.25988(11) 0.21152(4) 0.0219(3) Uani d . 1 1
O O20 0.50007(11) 0.23932(11) 0.06669(4) 0.0230(3) Uani d . 1 1
O O21 0.65142(12) -0.11714(12) 0.14892(4) 0.0264(3) Uani d . 1 1
O O17 -0.03063(10) 0.01509(12) 0.16158(4) 0.0246(3) Uani d . 1 1
O O19 0.40355(10) -0.04681(11) 0.09580(4) 0.0223(3) Uani d . 1 1
C C5 0.62662(15) 0.10193(16) 0.11675(5) 0.0178(3) Uani d . 1 1
H H1 0.7135 0.1476 0.1219 0.021 Uiso calc R 1 1
C C14 0.28290(17) 0.34188(17) 0.23906(6) 0.0248(4) Uani d . 1 1
H H2A 0.2214 0.3932 0.2213 0.037 Uiso calc R 1 1
H H2B 0.3401 0.4010 0.2556 0.037 Uiso calc R 1 1
H H2C 0.2316 0.2866 0.2588 0.037 Uiso calc R 1 1
C C9 0.32122(15) 0.01330(15) 0.12661(5) 0.0181(3) Uani d . 1 1
C C11 0.10456(15) 0.05114(16) 0.16010(5) 0.0196(4) Uani d . 1 1
C C6 0.57935(15) 0.14942(16) 0.07239(5) 0.0181(3) Uani d . 1 1
C C12 0.16063(16) 0.14689(16) 0.18732(5) 0.0202(4) Uani d . 1 1
H H6 0.1068 0.1932 0.2073 0.024 Uiso calc R 1 1
C C10 0.18333(15) -0.01686(15) 0.12965(5) 0.0190(4) Uani d . 1 1
H H7 0.1446 -0.0814 0.1116 0.023 Uiso calc R 1 1
C C22 0.87603(16) 0.05431(17) 0.04927(6) 0.0247(4) Uani d . 1 1
H H8A 0.8727 0.1099 0.0749 0.037 Uiso calc R 1 1
H H8B 0.8973 0.1079 0.0241 0.037 Uiso calc R 1 1
H H8C 0.9450 -0.0127 0.0530 0.037 Uiso calc R 1 1
C C4 0.66056(15) -0.04586(16) 0.11732(5) 0.0187(3) Uani d . 1 1
C C7 0.53346(15) 0.14686(17) 0.15413(5) 0.0207(4) Uani d . 1 1
H H10A 0.5723 0.1135 0.1813 0.025 Uiso calc R 1 1
H H10B 0.5378 0.2434 0.1555 0.025 Uiso calc R 1 1
C C23 0.73435(18) -0.09981(17) 0.00263(5) 0.0265(4) Uani d . 1 1
H H11A 0.7991 -0.1710 0.0058 0.040 Uiso calc R 1 1
H H11B 0.7566 -0.0479 -0.0229 0.040 Uiso calc R 1 1
H H11C 0.6445 -0.1365 -0.0006 0.040 Uiso calc R 1 1
C C18 0.35868(17) -0.16978(16) 0.07704(6) 0.0236(4) Uani d . 1 1
H H12A 0.3385 -0.2322 0.1001 0.035 Uiso calc R 1 1
H H12B 0.4292 -0.2054 0.0586 0.035 Uiso calc R 1 1
H H12C 0.2782 -0.1544 0.0599 0.035 Uiso calc R 1 1
C C2 0.73884(15) -0.01231(16) 0.04268(5) 0.0199(4) Uani d . 1 1
C C8 0.38392(15) 0.10803(16) 0.15365(5) 0.0175(3) Uani d . 1 1
C C16 -0.10763(16) 0.06787(18) 0.19715(6) 0.0267(4) Uani d . 1 1
H H15A -0.0627 0.0474 0.2243 0.040 Uiso calc R 1 1
H H15B -0.1970 0.0289 0.1971 0.040 Uiso calc R 1 1
H H15C -0.1152 0.1629 0.1940 0.040 Uiso calc R 1 1
C C13 0.29995(15) 0.17235(15) 0.18408(5) 0.0184(3) Uani d . 1 1

loop_
_atom_site_aniso_label
_atom_site_aniso_U_11
_atom_site_aniso_U_22
_atom_site_aniso_U_33
_atom_site_aniso_U_12
_atom_site_aniso_U_13
_atom_site_aniso_U_23
O3 0.0245(6) 0.0159(6) 0.0196(6) 0.0020(5) 0.0024(5) 0.0005(5)
O1 0.0229(6) 0.0206(6) 0.0189(6) 0.0049(4) -0.0004(5) 0.0003(5)
O15 0.0239(6) 0.0207(6) 0.0212(6) -0.0012(5) 0.0019(5) -0.0073(5)
O20 0.0212(6) 0.0181(6) 0.0298(7) 0.0038(5) -0.0009(5) 0.0007(5)
O21 0.0319(7) 0.0243(7) 0.0228(7) -0.0006(5) 0.0010(5) 0.0057(5)
O17 0.0175(6) 0.0285(7) 0.0277(7) -0.0019(5) 0.0049(5) -0.0045(5)
O19 0.0204(6) 0.0215(6) 0.0251(7) -0.0034(5) 0.0041(5) -0.0102(5)
C5 0.0152(7) 0.0184(8) 0.0199(8) -0.0018(6) 0.0006(6) -0.0026(7)
C14 0.0315(9) 0.0210(9) 0.0220(9) 0.0001(8) 0.0039(7) -0.0059(7)
C9 0.0210(8) 0.0161(8) 0.0173(9) 0.0015(6) 0.0025(6) 0.0003(7)
C11 0.0171(8) 0.0186(8) 0.0231(9) -0.0011(6) 0.0004(6) 0.0032(7)
C6 0.0167(7) 0.0160(8) 0.0216(9) -0.0043(6) 0.0020(6) -0.0012(7)
C12 0.0221(8) 0.0183(8) 0.0202(9) 0.0016(7) 0.0051(7) -0.0013(7)
C10 0.0206(8) 0.0165(8) 0.0199(9) -0.0008(6) -0.0010(6) -0.0014(7)
C22 0.0230(8) 0.0223(9) 0.0287(10) 0.0020(7) 0.0057(7) 0.0013(8)
C4 0.0158(7) 0.0217(8) 0.0185(8) -0.0017(7) -0.0015(6) 0.0000(7)
C7 0.0190(8) 0.0221(9) 0.0210(9) -0.0015(7) -0.0003(6) -0.0048(7)
C23 0.0346(9) 0.0222(9) 0.0226(9) 0.0047(7) 0.0014(7) -0.0014(8)
C18 0.0294(9) 0.0169(8) 0.0244(9) -0.0024(7) 0.0028(7) -0.0045(7)
C2 0.0224(8) 0.0167(8) 0.0206(9) 0.0044(6) 0.0037(7) 0.0034(7)
C8 0.0190(8) 0.0164(8) 0.0171(8) -0.0004(6) 0.0012(6) 0.0010(7)
C16 0.0207(8) 0.0340(10) 0.0256(10) -0.0002(7) 0.0057(7) -0.0006(8)
C13 0.0231(8) 0.0140(8) 0.0180(8) 0.0001(6) -0.0020(6) -0.0005(7)

loop_
_atom_type_symbol
_atom_type_description
_atom_type_scat_dispersion_real
_atom_type_scat_dispersion_imag
_atom_type_scat_source
C C 0.0033 0.0016 'International Tables Vol C Tables 4.2.6.8 and 6.1.1.4'
H H 0.0000 0.0000 'International Tables Vol C Tables 4.2.6.8 and 6.1.1.4'
O O 0.0106 0.0060 'International Tables Vol C Tables 4.2.6.8 and 6.1.1.4'

loop_
_geom_angle_atom_site_label_1
_geom_angle_atom_site_label_2
_geom_angle_atom_site_label_3
_geom_angle
C4 O3 C2 120.09(12)
C6 O1 C2 120.05(12)
C13 O15 C14 117.48(12)
C11 O17 C16 116.07(12)
C9 O19 C18 118.00(12)
C6 C5 C4 112.72(13)
C6 C5 C7 113.04(13)
C4 C5 C7 114.21(13)
C6 C5 H1 105.3
C4 C5 H1 105.3
C7 C5 H1 105.3
O15 C14 H2A 109.5
O15 C14 H2B 109.5
H2A C14 H2B 109.5
O15 C14 H2C 109.5
H2A C14 H2C 109.5
H2B C14 H2C 109.5
O19 C9 C10 121.43(14)
O19 C9 C8 116.11(13)
C10 C9 C8 122.43(14)
O17 C11 C12 123.12(14)
O17 C11 C10 115.50(14)
C12 C11 C10 121.38(14)
O20 C6 O1 118.91(14)
O20 C6 C5 124.44(14)
O1 C6 C5 116.64(13)
C11 C12 C13 118.34(15)
C11 C12 H6 120.8
C13 C12 H6 120.8
C11 C10 C9 118.72(15)
C11 C10 H7 120.6
C9 C10 H7 120.6
C2 C22 H8A 109.5
C2 C22 H8B 109.5
H8A C22 H8B 109.5
C2 C22 H8C 109.5
H8A C22 H8C 109.5
H8B C22 H8C 109.5
O21 C4 O3 118.76(14)
O21 C4 C5 124.94(15)
O3 C4 C5 116.29(13)
C8 C7 C5 119.70(13)
C8 C7 H10A 107.4
C5 C7 H10A 107.4
C8 C7 H10B 107.4
C5 C7 H10B 107.4
H10A C7 H10B 106.9
C2 C23 H11A 109.5
C2 C23 H11B 109.5
H11A C23 H11B 109.5
C2 C23 H11C 109.5
H11A C23 H11C 109.5
H11B C23 H11C 109.5
O19 C18 H12A 109.5
O19 C18 H12B 109.5
H12A C18 H12B 109.5
O19 C18 H12C 109.5
H12A C18 H12C 109.5
H12B C18 H12C 109.5
O3 C2 O1 110.00(11)
O3 C2 C23 105.59(13)
O1 C2 C23 106.28(12)
O3 C2 C22 111.04(13)
O1 C2 C22 110.73(13)
C23 C2 C22 112.98(13)
C13 C8 C9 116.37(14)
C13 C8 C7 116.43(14)
C9 C8 C7 127.18(14)
O17 C16 H15A 109.5
O17 C16 H15B 109.5
H15A C16 H15B 109.5
O17 C16 H15C 109.5
H15A C16 H15C 109.5
H15B C16 H15C 109.5
O15 C13 C12 122.21(14)
O15 C13 C8 115.04(13)
C12 C13 C8 122.72(15)

loop_
_geom_bond_atom_site_label_1
_geom_bond_atom_site_label_2
_geom_bond_distance
O3 C4 1.3539(19)
O3 C2 1.4430(18)
O1 C6 1.3551(18)
O1 C2 1.4477(18)
O15 C13 1.3714(18)
O15 C14 1.4265(18)
O20 C6 1.2032(18)
O21 C4 1.2022(18)
O17 C11 1.3757(19)
O17 C16 1.4231(19)
O19 C9 1.3773(18)
O19 C18 1.4282(18)
C5 C6 1.506(2)
C5 C4 1.518(2)
C5 C7 1.528(2)
C5 H1 0.9800
C14 H2A 0.9600
C14 H2B 0.9600
C14 H2C 0.9600
C9 C10 1.390(2)
C9 C8 1.400(2)
C11 C12 1.383(2)
C11 C10 1.386(2)
C12 C13 1.394(2)
C12 H6 0.9300
C10 H7 0.9300
C22 C2 1.516(2)
C22 H8A 0.9600
C22 H8B 0.9600
C22 H8C 0.9600
C7 C8 1.518(2)
C7 H10A 0.9700
C7 H10B 0.9700
C23 C2 1.503(2)
C23 H11A 0.9600
C23 H11B 0.9600
C23 H11C 0.9600
C18 H12A 0.9600
C18 H12B 0.9600
C18 H12C 0.9600
C8 C13 1.398(2)
C16 H15A 0.9600
C16 H15B 0.9600
C16 H15C 0.9600

loop_
_geom_hbond_atom_site_label_D
_geom_hbond_atom_site_label_H
_geom_hbond_atom_site_label_A
_geom_hbond_site_symmetry_A
_geom_hbond_distance_DH
_geom_hbond_distance_HA
_geom_hbond_distance_DA
_geom_hbond_angle_DHA
_geom_hbond_publ_flag
C22 H8C O20 7_755 0.96 2.58 3.425(2) 147 y
C16 H15B O21 1_455 0.96 2.55 3.345(2) 140 y
